data_7058476
loop_
_publ_author_name
'Gopalakrishnan, Mohan'
'Viswanathan, Thamodharan'
'David, Ezhumalai'
'Thirumoorthy, Krishnan'
'Bhuvanesh, Nattamai S. P.'
'Palanisami, Nallasamy'

_publ_section_title
;
 Second-order nonlinear optical properties of eight-membered
 centrosymmetric cyclic borasiloxanes
;
_journal_issue 27
_journal_name_full 'New Journal of Chemistry'
_journal_page_first 10948
_journal_paper_doi 10.1039/C9NJ01611B
_journal_volume 43
_journal_year 2019
_chemical_formula_moiety 'C36 H28 B2 N2 O8 Si2'
_chemical_formula_sum 'C36 H28 B2 N2 O8 Si2'
_chemical_formula_weight 694.40
_space_group_crystal_system triclinic
_space_group_IT_number 2
_space_group_name_Hall '-P 1'
_space_group_name_H-M_alt 'P -1'
_symmetry_space_group_name_Hall '-P 1'
_symmetry_space_group_name_H-M 'P -1'
_atom_sites_solution_hydrogens geom
_audit_creation_date 2015-05-16
_audit_creation_method
;
Olex2 1.2-beta
(compiled 2014.10.22 svn.r3046 for OlexSys, GUI svn.r4928)
;
_audit_update_record
;
2019-06-07 deposited with the CCDC.    2019-06-12 downloaded from the CCDC.
;
_cell_angle_alpha 63.517(5)
_cell_angle_beta 72.042(5)
_cell_angle_gamma 84.943(5)
_cell_formula_units_Z 1
_cell_length_a 8.030(3)
_cell_length_b 10.958(4)
_cell_length_c 11.633(5)
_cell_measurement_reflns_used 8612
_cell_measurement_temperature 150.15
_cell_measurement_theta_max 27.483
_cell_measurement_theta_min 2.671
_cell_volume 870.1(6)
_computing_cell_refinement 'SAINT v8.34A (Bruker, 2013)'
_computing_data_collection 'Bruker APEX 2'
_computing_data_reduction 'SAINT v8.34A (Bruker, 2013)'
_computing_molecular_graphics 'Olex2 (Dolomanov et al., 2009)'
_computing_publication_material 'Olex2 (Dolomanov et al., 2009)'
_computing_structure_refinement 'XL (Sheldrick, 2008)'
_computing_structure_solution 'XT/XS in Bruker APEX2'
_diffrn_ambient_temperature 150.15
_diffrn_measured_fraction_theta_full 0.998
_diffrn_measured_fraction_theta_max 0.985
_diffrn_measurement_device_type 'Bruker APEX-II CCD'
_diffrn_measurement_method '\f and \w scans'
_diffrn_radiation_type MoK\a
_diffrn_radiation_wavelength 0.71073
_diffrn_reflns_av_R_equivalents 0.0265
_diffrn_reflns_av_unetI/netI 0.0209
_diffrn_reflns_Laue_measured_fraction_full 0.998
_diffrn_reflns_Laue_measured_fraction_max 0.985
_diffrn_reflns_limit_h_max 10
_diffrn_reflns_limit_h_min -10
_diffrn_reflns_limit_k_max 14
_diffrn_reflns_limit_k_min -14
_diffrn_reflns_limit_l_max 15
_diffrn_reflns_limit_l_min -15
_diffrn_reflns_number 16230
_diffrn_reflns_point_group_measured_fraction_full 0.998
_diffrn_reflns_point_group_measured_fraction_max 0.985
_diffrn_reflns_theta_full 25.242
_diffrn_reflns_theta_max 27.520
_diffrn_reflns_theta_min 2.051
_diffrn_standards_number 0
_exptl_absorpt_coefficient_mu 0.157
_exptl_absorpt_correction_T_max 0.7456
_exptl_absorpt_correction_T_min 0.6849
_exptl_absorpt_correction_type multi-scan
_exptl_absorpt_process_details
;
SADABS-2014/3 (Bruker,2014) was used for absorption correction.
wR2(int) was 0.0786 before and 0.0386 after correction.
The Ratio of minimum to maximum transmission is 0.9186.
The \l/2 correction factor is Not present.
;
_exptl_crystal_colour colourless
_exptl_crystal_colour_primary colourless
_exptl_crystal_density_diffrn 1.325
_exptl_crystal_description block
_exptl_crystal_F_000 360
_exptl_crystal_size_max 0.3
_exptl_crystal_size_mid 0.21
_exptl_crystal_size_min 0.12
_refine_diff_density_max 0.347
_refine_diff_density_min -0.331
_refine_diff_density_rms 0.046
_refine_ls_extinction_method none
_refine_ls_goodness_of_fit_ref 1.057
_refine_ls_hydrogen_treatment constr
_refine_ls_matrix_type full
_refine_ls_number_parameters 226
_refine_ls_number_reflns 3960
_refine_ls_number_restraints 0
_refine_ls_restrained_S_all 1.057
_refine_ls_R_factor_all 0.0360
_refine_ls_R_factor_gt 0.0328
_refine_ls_shift/su_max 0.000
_refine_ls_shift/su_mean 0.000
_refine_ls_structure_factor_coef Fsqd
_refine_ls_weighting_details 'w=1/[\s^2^(Fo^2^)+(0.0447P)^2^+0.3057P] where P=(Fo^2^+2Fc^2^)/3'
_refine_ls_weighting_scheme calc
_refine_ls_wR_factor_gt 0.0872
_refine_ls_wR_factor_ref 0.0900
_reflns_Friedel_coverage 0.000
_reflns_number_gt 3600
_reflns_number_total 3960
_reflns_threshold_expression 'I > 2\s(I)'
_cod_data_source_file c9nj01611b2.cif
_cod_data_source_block gp58a
_cod_depositor_comments 'Adding full bibliography for 7058473--7058477.cif.'
_cod_original_cell_volume 870.2(6)
_cod_database_code 7058476
_shelxl_version_number 2014-3
_shelx_space_group_comment
;
The symmetry employed for this shelxl refinement is uniquely defined
by the following loop, which should always be used as a source of
symmetry information in preference to the above space-group names.
They are only intended as comments.
;
_shelx_estimated_absorpt_t_max 0.981
_shelx_estimated_absorpt_t_min 0.954
_olex2_refinement_description
;
1. Fixed Uiso
 At 1.2 times of:
  All C(H) groups
2.a Aromatic/amide H refined with riding coordinates:
 C2(H2), C3(H3), C5(H5), C6(H6), C8(H8), C9(H9), C10(H10), C11(H11), C12(H12),
 C14(H14), C15(H15), C16(H16), C17(H17), C18(H18)
;
_olex2_submission_special_instructions 'No special instructions were received'

loop_
_space_group_symop_operation_xyz
'x, y, z'
'-x, -y, -z'

loop_
_atom_site_label
_atom_site_type_symbol
_atom_site_fract_x
_atom_site_fract_y
_atom_site_fract_z
_atom_site_U_iso_or_equiv
_atom_site_adp_type
_atom_site_occupancy
_atom_site_site_symmetry_order
_atom_site_calc_flag
_atom_site_refinement_flags_posn
Si1 Si 0.10869(4) 0.47855(3) 0.32498(3) 0.01679(9) Uani 1 1 d .
O1 O 0.21751(11) 0.55321(9) 0.37552(9) 0.02383(19) Uani 1 1 d .
O2 O 0.07110(11) 0.60218(9) 0.56107(8) 0.02187(19) Uani 1 1 d .
O3 O 0.98064(12) 0.87526(10) 0.31827(11) 0.0332(2) Uani 1 1 d .
O4 O 0.81989(13) 1.01244(10) 0.38755(10) 0.0330(2) Uani 1 1 d .
N1 N 0.83828(14) 0.91388(11) 0.36235(10) 0.0227(2) Uani 1 1 d .
C1 C 0.38236(15) 0.69388(12) 0.43119(11) 0.0186(2) Uani 1 1 d .
C2 C 0.53727(16) 0.69806(14) 0.33270(13) 0.0267(3) Uani 1 1 d .
H2 H 0.5394 0.6515 0.2802 0.032 Uiso 1 1 calc R
C3 C 0.68805(16) 0.76864(14) 0.30985(13) 0.0261(3) Uani 1 1 d .
H3 H 0.7938 0.7698 0.2438 0.031 Uiso 1 1 calc R
C4 C 0.67995(15) 0.83746(12) 0.38616(12) 0.0194(2) Uani 1 1 d .
C5 C 0.53036(16) 0.83749(12) 0.48388(12) 0.0217(2) Uani 1 1 d .
H5 H 0.5287 0.8862 0.5343 0.026 Uiso 1 1 calc R
C6 C 0.38230(15) 0.76406(12) 0.50625(12) 0.0210(2) Uani 1 1 d .
H6 H 0.2781 0.7614 0.5743 0.025 Uiso 1 1 calc R
C7 C 0.05286(15) 0.61146(12) 0.17588(11) 0.0202(2) Uani 1 1 d .
C8 C -0.06770(18) 0.57843(13) 0.12753(13) 0.0278(3) Uani 1 1 d .
H8 H -0.1193 0.4881 0.1716 0.033 Uiso 1 1 calc R
C9 C -0.1132(2) 0.67518(15) 0.01627(14) 0.0346(3) Uani 1 1 d .
H9 H -0.1953 0.6511 -0.0151 0.041 Uiso 1 1 calc R
C10 C -0.0380(2) 0.80719(15) -0.04863(14) 0.0348(3) Uani 1 1 d .
H10 H -0.0697 0.8740 -0.1241 0.042 Uiso 1 1 calc R
C11 C 0.08263(18) 0.84173(14) -0.00382(14) 0.0307(3) Uani 1 1 d .
H11 H 0.1346 0.9320 -0.0491 0.037 Uiso 1 1 calc R
C12 C 0.12852(16) 0.74459(13) 0.10765(12) 0.0242(3) Uani 1 1 d .
H12 H 0.2121 0.7692 0.1375 0.029 Uiso 1 1 calc R
C13 C 0.24800(15) 0.35311(12) 0.28047(11) 0.0193(2) Uani 1 1 d .
C14 C 0.18408(16) 0.22182(12) 0.31783(12) 0.0229(2) Uani 1 1 d .
H14 H 0.0661 0.1932 0.3724 0.027 Uiso 1 1 calc R
C15 C 0.29011(19) 0.13233(13) 0.27659(14) 0.0284(3) Uani 1 1 d .
H15 H 0.2451 0.0432 0.3036 0.034 Uiso 1 1 calc R
C16 C 0.46135(19) 0.17394(15) 0.19611(14) 0.0323(3) Uani 1 1 d .
H16 H 0.5340 0.1132 0.1676 0.039 Uiso 1 1 calc R
C17 C 0.52757(18) 0.30404(15) 0.15675(14) 0.0330(3) Uani 1 1 d .
H17 H 0.6452 0.3324 0.1012 0.040 Uiso 1 1 calc R
C18 C 0.42156(17) 0.39267(13) 0.19878(13) 0.0264(3) Uani 1 1 d .
H18 H 0.4676 0.4816 0.1716 0.032 Uiso 1 1 calc R
B1 B 0.21356(17) 0.61181(13) 0.45737(13) 0.0182(2) Uani 1 1 d .

loop_
_atom_site_aniso_label
_atom_site_aniso_U_11
_atom_site_aniso_U_22
_atom_site_aniso_U_33
_atom_site_aniso_U_23
_atom_site_aniso_U_13
_atom_site_aniso_U_12
Si1 0.01426(16) 0.02149(16) 0.01581(16) -0.01089(12) -0.00142(12) -0.00117(11)
O1 0.0179(4) 0.0337(5) 0.0247(4) -0.0190(4) -0.0019(3) -0.0042(3)
O2 0.0168(4) 0.0271(4) 0.0214(4) -0.0133(4) 0.0000(3) -0.0039(3)
O3 0.0168(4) 0.0414(6) 0.0442(6) -0.0238(5) -0.0044(4) -0.0024(4)
O4 0.0316(5) 0.0318(5) 0.0382(5) -0.0212(4) -0.0019(4) -0.0102(4)
N1 0.0205(5) 0.0257(5) 0.0211(5) -0.0100(4) -0.0039(4) -0.0049(4)
C1 0.0159(5) 0.0214(5) 0.0187(5) -0.0100(4) -0.0037(4) 0.0001(4)
C2 0.0194(6) 0.0370(7) 0.0307(6) -0.0250(6) 0.0003(5) -0.0043(5)
C3 0.0164(6) 0.0348(7) 0.0298(6) -0.0215(6) 0.0019(5) -0.0034(5)
C4 0.0157(5) 0.0202(5) 0.0220(5) -0.0089(4) -0.0050(4) -0.0018(4)
C5 0.0215(6) 0.0247(6) 0.0217(6) -0.0139(5) -0.0041(5) -0.0011(5)
C6 0.0170(5) 0.0259(6) 0.0206(5) -0.0134(5) -0.0011(4) -0.0009(4)
C7 0.0197(6) 0.0226(6) 0.0185(5) -0.0120(5) -0.0019(4) 0.0035(4)
C8 0.0339(7) 0.0263(6) 0.0261(6) -0.0126(5) -0.0110(5) 0.0009(5)
C9 0.0394(8) 0.0394(8) 0.0291(7) -0.0150(6) -0.0165(6) 0.0045(6)
C10 0.0366(8) 0.0352(7) 0.0239(6) -0.0069(6) -0.0086(6) 0.0082(6)
C11 0.0287(7) 0.0233(6) 0.0274(6) -0.0075(5) 0.0021(5) 0.0024(5)
C12 0.0190(6) 0.0261(6) 0.0247(6) -0.0134(5) 0.0001(5) 0.0015(5)
C13 0.0193(5) 0.0240(6) 0.0156(5) -0.0101(4) -0.0050(4) 0.0033(4)
C14 0.0215(6) 0.0262(6) 0.0228(6) -0.0114(5) -0.0084(5) 0.0019(5)
C15 0.0343(7) 0.0258(6) 0.0319(7) -0.0161(5) -0.0152(6) 0.0071(5)
C16 0.0340(7) 0.0353(7) 0.0327(7) -0.0217(6) -0.0101(6) 0.0148(6)
C17 0.0243(7) 0.0393(8) 0.0298(7) -0.0171(6) 0.0012(5) 0.0061(6)
C18 0.0231(6) 0.0268(6) 0.0250(6) -0.0121(5) -0.0005(5) 0.0005(5)
B1 0.0161(6) 0.0204(6) 0.0172(6) -0.0081(5) -0.0039(5) -0.0001(5)

loop_
_atom_type_symbol
_atom_type_description
_atom_type_scat_dispersion_real
_atom_type_scat_dispersion_imag
_atom_type_scat_source
C C 0.0033 0.0016 'International Tables Vol C Tables 4.2.6.8 and 6.1.1.4'
H H 0.0000 0.0000 'International Tables Vol C Tables 4.2.6.8 and 6.1.1.4'
B B 0.0013 0.0007 'International Tables Vol C Tables 4.2.6.8 and 6.1.1.4'
N N 0.0061 0.0033 'International Tables Vol C Tables 4.2.6.8 and 6.1.1.4'
O O 0.0106 0.0060 'International Tables Vol C Tables 4.2.6.8 and 6.1.1.4'
Si Si 0.0817 0.0704 'International Tables Vol C Tables 4.2.6.8 and 6.1.1.4'

loop_
_geom_angle_atom_site_label_1
_geom_angle_atom_site_label_2
_geom_angle_atom_site_label_3
_geom_angle
_geom_angle_site_symmetry_1
_geom_angle_site_symmetry_3
O1 Si1 C7 108.13(6) . .
O1 Si1 C13 108.66(6) . .
O2 Si1 O1 113.02(5) 2_566 .
O2 Si1 C7 108.56(6) 2_566 .
O2 Si1 C13 107.87(6) 2_566 .
C13 Si1 C7 110.61(6) . .
B1 O1 Si1 147.85(8) . .
B1 O2 Si1 150.29(8) . 2_566
O3 N1 O4 123.97(11) . .
O3 N1 C4 117.88(10) . .
O4 N1 C4 118.15(10) . .
C2 C1 C6 118.21(11) . .
C2 C1 B1 120.79(11) . .
C6 C1 B1 121.00(10) . .
C1 C2 H2 119.3 . .
C3 C2 C1 121.36(11) . .
C3 C2 H2 119.3 . .
C2 C3 H3 121.0 . .
C4 C3 C2 117.95(11) . .
C4 C3 H3 121.0 . .
C3 C4 N1 118.65(10) . .
C5 C4 N1 118.28(11) . .
C5 C4 C3 123.06(11) . .
C4 C5 H5 121.1 . .
C4 C5 C6 117.76(11) . .
C6 C5 H5 121.1 . .
C1 C6 H6 119.2 . .
C5 C6 C1 121.64(11) . .
C5 C6 H6 119.2 . .
C8 C7 Si1 119.56(9) . .
C12 C7 Si1 122.42(10) . .
C12 C7 C8 118.01(11) . .
C7 C8 H8 119.4 . .
C9 C8 C7 121.30(13) . .
C9 C8 H8 119.4 . .
C8 C9 H9 120.2 . .
C10 C9 C8 119.58(14) . .
C10 C9 H9 120.2 . .
C9 C10 H10 119.9 . .
C11 C10 C9 120.18(13) . .
C11 C10 H10 119.9 . .
C10 C11 H11 119.9 . .
C10 C11 C12 120.24(13) . .
C12 C11 H11 119.9 . .
C7 C12 H12 119.7 . .
C11 C12 C7 120.68(12) . .
C11 C12 H12 119.7 . .
C14 C13 Si1 122.68(9) . .
C18 C13 Si1 119.22(9) . .
C18 C13 C14 117.97(11) . .
C13 C14 H14 119.4 . .
C15 C14 C13 121.22(12) . .
C15 C14 H14 119.4 . .
C14 C15 H15 120.2 . .
C16 C15 C14 119.62(12) . .
C16 C15 H15 120.2 . .
C15 C16 H16 119.8 . .
C15 C16 C17 120.31(12) . .
C17 C16 H16 119.8 . .
C16 C17 H17 120.1 . .
C16 C17 C18 119.85(13) . .
C18 C17 H17 120.1 . .
C13 C18 H18 119.5 . .
C17 C18 C13 121.03(12) . .
C17 C18 H18 119.5 . .
O1 B1 C1 118.48(10) . .
O2 B1 O1 123.18(11) . .
O2 B1 C1 118.34(10) . .

loop_
_geom_bond_atom_site_label_1
_geom_bond_atom_site_label_2
_geom_bond_distance
_geom_bond_site_symmetry_2
Si1 O1 1.6280(9) .
Si1 O2 1.6197(10) 2_566
Si1 C7 1.8553(13) .
Si1 C13 1.8481(13) .
O1 B1 1.3575(15) .
O2 Si1 1.6197(10) 2_566
O2 B1 1.3536(15) .
O3 N1 1.2231(14) .
O4 N1 1.2254(15) .
N1 C4 1.4691(15) .
C1 C2 1.3952(17) .
C1 C6 1.3972(16) .
C1 B1 1.5669(17) .
C2 H2 0.9500 .
C2 C3 1.3851(18) .
C3 H3 0.9500 .
C3 C4 1.3833(17) .
C4 C5 1.3760(17) .
C5 H5 0.9500 .
C5 C6 1.3856(17) .
C6 H6 0.9500 .
C7 C8 1.4014(18) .
C7 C12 1.3976(17) .
C8 H8 0.9500 .
C8 C9 1.3901(19) .
C9 H9 0.9500 .
C9 C10 1.388(2) .
C10 H10 0.9500 .
C10 C11 1.380(2) .
C11 H11 0.9500 .
C11 C12 1.3947(19) .
C12 H12 0.9500 .
C13 C14 1.3990(18) .
C13 C18 1.3985(17) .
C14 H14 0.9500 .
C14 C15 1.3919(18) .
C15 H15 0.9500 .
C15 C16 1.382(2) .
C16 H16 0.9500 .
C16 C17 1.388(2) .
C17 H17 0.9500 .
C17 C18 1.3886(18) .
C18 H18 0.9500 .

loop_
_geom_torsion_atom_site_label_1
_geom_torsion_atom_site_label_2
_geom_torsion_atom_site_label_3
_geom_torsion_atom_site_label_4
_geom_torsion
_geom_torsion_site_symmetry_1
Si1 O1 B1 O2 12.5(2) .
Si1 O1 B1 C1 -167.90(11) .
Si1 O2 B1 O1 26.3(2) 2_566
Si1 O2 B1 C1 -153.28(13) 2_566
Si1 C7 C8 C9 179.87(11) .
Si1 C7 C12 C11 -179.79(9) .
Si1 C13 C14 C15 176.54(9) .
Si1 C13 C18 C17 -176.33(10) .
O1 Si1 C7 C8 -168.41(9) .
O1 Si1 C7 C12 12.43(11) .
O1 Si1 C13 C14 136.57(10) .
O1 Si1 C13 C18 -47.72(11) .
O2 Si1 O1 B1 -27.46(18) 2_566
O2 Si1 C7 C8 -45.45(11) 2_566
O2 Si1 C7 C12 135.38(10) 2_566
O2 Si1 C13 C14 13.72(11) 2_566
O2 Si1 C13 C18 -170.58(9) 2_566
O3 N1 C4 C3 -27.27(17) .
O3 N1 C4 C5 152.56(12) .
O4 N1 C4 C3 152.61(12) .
O4 N1 C4 C5 -27.56(16) .
N1 C4 C5 C6 -179.44(10) .
C1 C2 C3 C4 -1.2(2) .
C2 C1 C6 C5 0.65(18) .
C2 C1 B1 O1 -4.78(18) .
C2 C1 B1 O2 174.86(11) .
C2 C3 C4 N1 -179.45(12) .
C2 C3 C4 C5 0.7(2) .
C3 C4 C5 C6 0.38(19) .
C4 C5 C6 C1 -1.09(18) .
C6 C1 C2 C3 0.5(2) .
C6 C1 B1 O1 175.63(11) .
C6 C1 B1 O2 -4.74(17) .
C7 Si1 O1 B1 92.74(17) .
C7 Si1 C13 C14 -104.88(10) .
C7 Si1 C13 C18 70.83(11) .
C7 C8 C9 C10 0.1(2) .
C8 C7 C12 C11 1.03(17) .
C8 C9 C10 C11 0.7(2) .
C9 C10 C11 C12 -0.6(2) .
C10 C11 C12 C7 -0.30(19) .
C12 C7 C8 C9 -0.92(19) .
C13 Si1 O1 B1 -147.15(16) .
C13 Si1 C7 C8 72.73(11) .
C13 Si1 C7 C12 -106.44(10) .
C13 C14 C15 C16 -0.65(19) .
C14 C13 C18 C17 -0.42(19) .
C14 C15 C16 C17 0.1(2) .
C15 C16 C17 C18 0.2(2) .
C16 C17 C18 C13 -0.1(2) .
C18 C13 C14 C15 0.78(18) .
B1 C1 C2 C3 -179.09(12) .
B1 C1 C6 C5 -179.74(11) .
